data_1509047
loop_
_publ_author_name
'King, H.W.'
'Massalski, T.B.'

_publ_section_title
;
 Lattice spacing relationships and the electronic structure of h.c.p.
 zeta-phases based on silver
;
_journal_name_full 'Philosophical Magazine, Serie 8(1956-)'
_journal_page_first 669
_journal_page_last 682
_journal_volume 6
_journal_year 1961
_chemical_formula_sum 'Ag0.8 Sn0.2'
_chemical_name_systematic 'Silver tin (0.8/0.2)'
_space_group_IT_number 194
_symmetry_space_group_name_Hall '-P 6c 2c'
_symmetry_space_group_name_H-M 'P 63/m m c'
_cell_angle_alpha 90
_cell_angle_beta 90
_cell_angle_gamma 120
_cell_formula_units_Z 2
_cell_length_a 2.9658
_cell_length_b 2.9658
_cell_length_c 4.7842
_cell_volume 36.444
_citation_journal_id_ASTM PHMA83
_cod_data_source_file silver0-1_177.cif
_cod_data_source_block Ag0.8Sn0.2
_cod_original_cell_volume 36.44381
_cod_database_code 1509047

loop_
_symmetry_equiv_pos_as_xyz
x,y,z
x-y,x,z+1/2
-y,x-y,z
-x,-y,z+1/2
-x+y,-x,z
y,-x+y,z+1/2
-y,-x,-z+1/2
x-y,-y,-z
x,x-y,-z+1/2
y,x,-z
-x+y,y,-z+1/2
-x,-x+y,-z
-x,-y,-z
-x+y,-x,-z-1/2
y,-x+y,-z
x,y,-z-1/2
x-y,x,-z
-y,x-y,-z-1/2
y,x,z-1/2
-x+y,y,z
-x,-x+y,z-1/2
-y,-x,z
x-y,-y,z-1/2
x,x-y,z

loop_
_atom_site_label
_atom_site_type_symbol
_atom_site_fract_x
_atom_site_fract_y
_atom_site_fract_z
_atom_site_occupancy
Ag1 Ag 0.3333 0.6667 0.25 0.8
Sn1 Sn 0.3333 0.6667 0.25 0.2
